data_7008955
loop_
_publ_author_name
'M. Dolores Santana'
'Gabriel Garc\'ia'
'Antonio Rufete'
'M. Carmen Ram\'irez de Arellano'
'Gregorio L\'opez'

_publ_section_title
;
 Synthesis, characterization and crystal structures of the first
 pentacoordinate nickel(II) complexes containing N,S-donor ligands
;
_journal_issue 4
_journal_name_full 'J. Chem. Soc., Dalton Trans.'
_journal_page_first 619
_journal_page_last 625
_journal_paper_doi 10.1039/a907367a
_journal_year 2000
_chemical_formula_sum 'C17 H30 F6 N5 Ni P S'
_chemical_formula_weight 540.20
_chemical_name_systematic
; 
 ? 
;
_space_group_IT_number 14
_symmetry_cell_setting monoclinic
_symmetry_space_group_name_Hall '-P 2ybc'
_symmetry_space_group_name_H-M 'P 1 21/c 1'
_atom_sites_solution_hydrogens geom
_atom_sites_solution_primary Patterson
_atom_sites_solution_secondary difmap
_audit_creation_method SHELXL-97
_cell_angle_alpha 90.00
_cell_angle_beta 93.10(2)
_cell_angle_gamma 90.00
_cell_formula_units_Z 8
_cell_length_a 11.202(3)
_cell_length_b 24.771(7)
_cell_length_c 16.585(5)
_cell_measurement_reflns_used 98
_cell_measurement_temperature 291(2)
_cell_measurement_theta_max 12.581
_cell_measurement_theta_min 4.565
_cell_volume 4595(2)
_computing_cell_refinement 'Siemens XSCANS'
_computing_data_collection 'Siemens XSCANS'
_computing_data_reduction 'Siemens XSCANS'
_computing_molecular_graphics 'Siemens SHELXTL'
_computing_publication_material 'Siemens SHELXTL'
_computing_structure_refinement 'SHELXL-97 (Sheldrick, 1997)'
_computing_structure_solution 'SHELXS-97 (Sheldrick, 1990)'
_diffrn_ambient_temperature 291(2)
_diffrn_measured_fraction_theta_full 0.995
_diffrn_measured_fraction_theta_max 0.995
_diffrn_measurement_device_type 'Siemens P4'
_diffrn_measurement_method \w-scans
_diffrn_radiation_monochromator graphite
_diffrn_radiation_source 'fine-focus sealed tube'
_diffrn_radiation_type MoK\a
_diffrn_radiation_wavelength 0.71073
_diffrn_reflns_av_R_equivalents 0.0906
_diffrn_reflns_av_sigmaI/netI 0.1412
_diffrn_reflns_limit_h_max 4
_diffrn_reflns_limit_h_min -13
_diffrn_reflns_limit_k_max 29
_diffrn_reflns_limit_k_min 0
_diffrn_reflns_limit_l_max 19
_diffrn_reflns_limit_l_min -19
_diffrn_reflns_number 11314
_diffrn_reflns_theta_full 25.00
_diffrn_reflns_theta_max 25.00
_diffrn_reflns_theta_min 3.07
_diffrn_standards_decay_% 3.5
_diffrn_standards_interval_count 247
_diffrn_standards_number 3
_exptl_absorpt_coefficient_mu 1.068
_exptl_absorpt_correction_T_max 0.6394
_exptl_absorpt_correction_T_min 0.5764
_exptl_absorpt_correction_type psi-scan
_exptl_crystal_colour 'deep green '
_exptl_crystal_density_diffrn 1.562
_exptl_crystal_density_method 'not measured'
_exptl_crystal_description prism
_exptl_crystal_F_000 2240
_exptl_crystal_size_max 0.58
_exptl_crystal_size_mid 0.52
_exptl_crystal_size_min 0.46
_refine_diff_density_max 0.923
_refine_diff_density_min -0.898
_refine_diff_density_rms 0.116
_refine_ls_extinction_method none
_refine_ls_goodness_of_fit_ref 0.889
_refine_ls_hydrogen_treatment riding
_refine_ls_matrix_type full
_refine_ls_number_parameters 533
_refine_ls_number_reflns 8055
_refine_ls_number_restraints 1287
_refine_ls_restrained_S_all 1.144
_refine_ls_R_factor_all 0.1452
_refine_ls_R_factor_gt 0.0768
_refine_ls_shift/su_max 0.002
_refine_ls_shift/su_mean 0.000
_refine_ls_structure_factor_coef Fsqd
_refine_ls_weighting_details 'calc w=1/[\s^2^(Fo^2^)+(0.1231P)^2^+0.0000P] where P=(Fo^2^+2Fc^2^)/3'
_refine_ls_weighting_scheme calc
_refine_ls_wR_factor_gt 0.1924
_refine_ls_wR_factor_ref 0.2213
_reflns_number_gt 3971
_reflns_number_total 8055
_reflns_threshold_expression >2sigma(I)
_cod_data_source_file a907367a.txt
_cod_data_source_block dsl05
_cod_depositor_comments
;
The following automatic conversions were performed:
'_symmetry_cell_setting' value 'Monoclinic' changed to 'monoclinic'
according to '/home/saulius/struct/CIF-dictionaries/cif_core.dic'
dictionary named 'cif_core.dic' version 2.4.1 from 2010-06-29.

Automatic conversion script
Id: cif_fix_enum 1527 2010-12-29 10:47:43Z saulius 

The following automatic conversions were performed:

'_exptl_absorpt_correction_type' tag value 'Psi-scans' was replaced
with 'psi-scan' value.

Automatic conversion script
Id: cif_fix_values 1646 2011-03-28 12:23:43Z adriana 
;
_cod_original_sg_symbol_H-M P2(1)/c
_cod_database_code 7008955

loop_
_symmetry_equiv_pos_as_xyz
'x, y, z'
'-x, y+1/2, -z+1/2'
'-x, -y, -z'
'x, -y-1/2, z-1/2'

loop_
_atom_site_label
_atom_site_type_symbol
_atom_site_fract_x
_atom_site_fract_y
_atom_site_fract_z
_atom_site_U_iso_or_equiv
_atom_site_adp_type
_atom_site_occupancy
_atom_site_symmetry_multiplicity
_atom_site_calc_flag
_atom_site_refinement_flags
_atom_site_disorder_assembly
_atom_site_disorder_group
Ni1 Ni 1.25242(11) 0.49842(5) 1.24079(7) 0.0349(3) Uani 1 1 d . . .
Ni1A Ni 0.77055(11) 0.67316(5) 0.52452(7) 0.0374(4) Uani 1 1 d . . .
S1 S 1.1080(3) 0.48144(12) 1.34053(16) 0.0521(7) Uani 1 1 d . . .
S1A S 0.6216(3) 0.60484(11) 0.54128(16) 0.0496(7) Uani 1 1 d . . .
N1 N 1.0930(7) 0.4663(3) 1.1873(5) 0.042(2) Uani 1 1 d D . .
C1 C 1.0291(9) 0.4600(4) 1.2539(6) 0.043(2) Uani 1 1 d D . .
N2 N 0.9195(9) 0.4375(4) 1.2544(7) 0.067(3) Uani 1 1 d D . .
C2 C 0.8750(12) 0.4212(5) 1.1815(10) 0.072(4) Uani 1 1 d D . .
H2 H 0.7983 0.4068 1.1779 0.086 Uiso 1 1 calc R . .
C3 C 0.9343(12) 0.4246(5) 1.1138(9) 0.075(4) Uani 1 1 d D . .
H3 H 0.9015 0.4109 1.0654 0.090 Uiso 1 1 calc R . .
C4 C 1.0425(11) 0.4483(5) 1.1176(7) 0.061(3) Uani 1 1 d D . .
H4 H 1.0832 0.4521 1.0706 0.073 Uiso 1 1 calc R . .
N3 N 1.4013(7) 0.5074(3) 1.3143(5) 0.0411(19) Uani 1 1 d . . .
N4 N 1.3553(7) 0.4779(3) 1.1471(4) 0.0387(19) Uani 1 1 d . . .
H4A H 1.3039 0.4638 1.1083 0.046 Uiso 1 1 calc R . .
N5 N 1.2335(8) 0.5805(3) 1.2214(5) 0.051(2) Uani 1 1 d . . .
C5 C 1.5021(9) 0.4854(4) 1.3078(6) 0.043(2) Uani 1 1 d . . .
C6 C 1.5289(9) 0.4501(4) 1.2367(6) 0.047(3) Uani 1 1 d . . .
H6A H 1.5873 0.4693 1.2066 0.057 Uiso 1 1 calc R . .
H6B H 1.5687 0.4181 1.2588 0.057 Uiso 1 1 calc R . .
C7 C 1.4350(9) 0.4309(4) 1.1769(6) 0.046(3) Uani 1 1 d . . .
C8 C 1.4184(10) 0.5220(5) 1.1078(6) 0.054(3) Uani 1 1 d . . .
H8A H 1.4476 0.5091 1.0572 0.065 Uiso 1 1 calc R . .
H8B H 1.4869 0.5330 1.1422 0.065 Uiso 1 1 calc R . .
C9 C 1.3375(11) 0.5702(5) 1.0913(7) 0.062(3) Uani 1 1 d . . .
H9A H 1.3722 0.5930 1.0513 0.075 Uiso 1 1 calc R . .
H9B H 1.2607 0.5576 1.0689 0.075 Uiso 1 1 calc R . .
C10 C 1.3179(10) 0.6033(4) 1.1657(8) 0.062(3) Uani 1 1 d . . .
H10A H 1.3945 0.6082 1.1949 0.075 Uiso 1 1 calc R . .
H10B H 1.2893 0.6386 1.1487 0.075 Uiso 1 1 calc R . .
C11 C 1.2437(11) 0.6092(5) 1.3020(7) 0.065(3) Uani 1 1 d . . .
H11A H 1.2349 0.6477 1.2924 0.078 Uiso 1 1 calc R . .
H11B H 1.1776 0.5979 1.3334 0.078 Uiso 1 1 calc R . .
C12 C 1.3571(11) 0.6003(5) 1.3516(7) 0.068(4) Uani 1 1 d . . .
H12A H 1.3583 0.6247 1.3973 0.081 Uiso 1 1 calc R . .
H12B H 1.4234 0.6100 1.3192 0.081 Uiso 1 1 calc R . .
C13 C 1.3783(10) 0.5439(5) 1.3831(6) 0.059(3) Uani 1 1 d . . .
H13A H 1.4464 0.5436 1.4218 0.071 Uiso 1 1 calc R . .
H13B H 1.3087 0.5315 1.4102 0.071 Uiso 1 1 calc R . .
C14 C 1.6085(10) 0.4911(5) 1.3674(7) 0.063(3) Uani 1 1 d . . .
H14A H 1.5875 0.5138 1.4113 0.076 Uiso 1 1 calc R . .
H14B H 1.6740 0.5070 1.3409 0.076 Uiso 1 1 calc R . .
H14C H 1.6315 0.4562 1.3878 0.076 Uiso 1 1 calc R . .
C15 C 1.3528(11) 0.3904(4) 1.2126(7) 0.058(3) Uani 1 1 d . . .
H15A H 1.2943 0.3787 1.1719 0.070 Uiso 1 1 calc R . .
H15B H 1.3132 0.4068 1.2563 0.070 Uiso 1 1 calc R . .
H15C H 1.3984 0.3599 1.2325 0.070 Uiso 1 1 calc R . .
C16 C 1.4954(11) 0.4062(5) 1.1062(7) 0.073(4) Uani 1 1 d . . .
H16A H 1.4357 0.3935 1.0670 0.088 Uiso 1 1 calc R . .
H16B H 1.5447 0.3766 1.1248 0.088 Uiso 1 1 calc R . .
H16C H 1.5441 0.4330 1.0819 0.088 Uiso 1 1 calc R . .
C17 C 1.1100(10) 0.5904(4) 1.1874(8) 0.062(3) Uani 1 1 d . . .
H17A H 1.0537 0.5754 1.2228 0.075 Uiso 1 1 calc R . .
H17B H 1.0998 0.5736 1.1353 0.075 Uiso 1 1 calc R . .
H17C H 1.0968 0.6286 1.1821 0.075 Uiso 1 1 calc R . .
N1A N 0.6176(8) 0.7057(3) 0.5774(5) 0.049(2) Uani 1 1 d D . .
C1A C 0.5529(9) 0.6596(4) 0.5823(5) 0.046(3) Uani 1 1 d D . .
N2A N 0.4479(8) 0.6561(4) 0.6186(5) 0.054(2) Uani 1 1 d D . .
C2A C 0.4100(11) 0.7008(6) 0.6500(8) 0.075(4) Uani 1 1 d D . .
H2A H 0.3379 0.6997 0.6752 0.090 Uiso 1 1 calc R . .
C3A C 0.4685(12) 0.7491(6) 0.6487(8) 0.076(4) Uani 1 1 d D . .
H3A H 0.4390 0.7798 0.6730 0.091 Uiso 1 1 calc R . .
C4A C 0.5725(11) 0.7499(5) 0.6096(8) 0.069(4) Uani 1 1 d D . .
H4A1 H 0.6133 0.7824 0.6054 0.083 Uiso 1 1 calc R . .
N3A N 0.9134(7) 0.6255(3) 0.5058(4) 0.0397(19) Uani 1 1 d . . .
N4A N 0.8809(7) 0.7344(3) 0.5667(5) 0.043(2) Uani 1 1 d . . .
H4A2 H 0.8326 0.7581 0.5913 0.052 Uiso 1 1 calc R . .
N5A N 0.7455(8) 0.6932(4) 0.4044(5) 0.053(2) Uani 1 1 d . . .
C5A C 1.0191(10) 0.6291(4) 0.5405(6) 0.043(2) Uani 1 1 d . . .
C6A C 1.0516(9) 0.6725(4) 0.5993(6) 0.046(2) Uani 1 1 d . . .
H6A1 H 1.1100 0.6951 0.5743 0.055 Uiso 1 1 calc R . .
H6A2 H 1.0932 0.6551 0.6451 0.055 Uiso 1 1 calc R . .
C7A C 0.9612(9) 0.7105(4) 0.6337(6) 0.046(3) Uani 1 1 d . . .
C8A C 0.9420(10) 0.7664(4) 0.5065(7) 0.057(3) Uani 1 1 d . . .
H8A1 H 1.0120 0.7468 0.4908 0.068 Uiso 1 1 calc R . .
H8A2 H 0.9690 0.8001 0.5310 0.068 Uiso 1 1 calc R . .
C9A C 0.8640(12) 0.7785(5) 0.4323(8) 0.071(4) Uani 1 1 d . . .
H9A1 H 0.7884 0.7928 0.4486 0.085 Uiso 1 1 calc R . .
H9A2 H 0.9021 0.8063 0.4014 0.085 Uiso 1 1 calc R . .
C10A C 0.8400(12) 0.7307(5) 0.3791(7) 0.071(4) Uani 1 1 d . . .
H10C H 0.8177 0.7436 0.3251 0.085 Uiso 1 1 calc R . .
H10D H 0.9138 0.7105 0.3761 0.085 Uiso 1 1 calc R . .
C11A C 0.7484(11) 0.6424(5) 0.3534(6) 0.064(3) Uani 1 1 d . . .
H11C H 0.6804 0.6203 0.3659 0.076 Uiso 1 1 calc R . .
H11D H 0.7376 0.6529 0.2971 0.076 Uiso 1 1 calc R . .
C12A C 0.8595(11) 0.6079(5) 0.3628(7) 0.066(3) Uani 1 1 d . . .
H12C H 0.9277 0.6297 0.3497 0.080 Uiso 1 1 calc R . .
H12D H 0.8525 0.5789 0.3235 0.080 Uiso 1 1 calc R . .
C13A C 0.8853(11) 0.5829(4) 0.4468(6) 0.057(3) Uani 1 1 d . . .
H13C H 0.8160 0.5628 0.4625 0.068 Uiso 1 1 calc R . .
H13D H 0.9521 0.5581 0.4451 0.068 Uiso 1 1 calc R . .
C14A C 1.1198(9) 0.5909(5) 0.5264(7) 0.063(3) Uani 1 1 d . . .
H14D H 1.0930 0.5638 0.4881 0.076 Uiso 1 1 calc R . .
H14E H 1.1453 0.5739 0.5764 0.076 Uiso 1 1 calc R . .
H14F H 1.1854 0.6105 0.5057 0.076 Uiso 1 1 calc R . .
C15A C 1.0268(12) 0.7550(5) 0.6814(8) 0.073(4) Uani 1 1 d . . .
H15A H 0.9697 0.7789 0.7036 0.088 Uiso 1 1 calc R . .
H15B H 1.0762 0.7748 0.6463 0.088 Uiso 1 1 calc R . .
H15C H 1.0760 0.7392 0.7244 0.088 Uiso 1 1 calc R . .
C16A C 0.8803(10) 0.6795(4) 0.6887(6) 0.052(3) Uani 1 1 d . . .
H16D H 0.8402 0.6511 0.6585 0.062 Uiso 1 1 calc R . .
H16E H 0.8222 0.7037 0.7091 0.062 Uiso 1 1 calc R . .
H16F H 0.9277 0.6642 0.7330 0.062 Uiso 1 1 calc R . .
C17A C 0.6261(11) 0.7175(6) 0.3901(7) 0.072(4) Uani 1 1 d . . .
H17D H 0.6211 0.7499 0.4216 0.086 Uiso 1 1 calc R . .
H17E H 0.5662 0.6924 0.4056 0.086 Uiso 1 1 calc R . .
H17F H 0.6132 0.7261 0.3339 0.086 Uiso 1 1 calc R . .
P1 P 0.7582(3) 0.59077(13) 1.10237(19) 0.0636(9) Uani 1 1 d D . .
F1 F 0.8138(7) 0.6426(3) 1.1462(5) 0.113(3) Uani 1 1 d D A .
F2 F 0.8866(9) 0.5662(5) 1.0901(9) 0.106(2) Uiso 0.581(8) 1 d PD A 1
F3 F 0.7504(14) 0.5609(5) 1.1840(6) 0.106(2) Uiso 0.581(8) 1 d PD A 1
F4 F 0.6276(9) 0.6140(5) 1.1056(9) 0.106(2) Uiso 0.581(8) 1 d PD A 1
F5 F 0.7679(13) 0.6183(5) 1.0153(6) 0.106(2) Uiso 0.581(8) 1 d PD A 1
F6 F 0.7026(7) 0.5398(3) 1.0569(5) 0.115(3) Uani 1 1 d D A .
F2' F 0.8688(13) 0.5910(7) 1.0480(10) 0.106(2) Uiso 0.419(8) 1 d PD A 2
F3' F 0.8290(16) 0.5543(6) 1.1660(9) 0.106(2) Uiso 0.419(8) 1 d PD A 2
F4' F 0.6515(13) 0.5946(7) 1.1616(10) 0.106(2) Uiso 0.419(8) 1 d PD A 2
F5' F 0.6912(16) 0.6317(5) 1.0424(9) 0.106(2) Uiso 0.419(8) 1 d PD A 2
P1A P 0.2715(3) 0.76696(15) 0.4110(3) 0.0780(11) Uani 1 1 d D . .
F1A F 0.1487(10) 0.7489(6) 0.3708(8) 0.126(2) Uiso 0.636(7) 1 d PD B 1
F2A F 0.2722(13) 0.7170(5) 0.4674(7) 0.126(2) Uiso 0.636(7) 1 d PD B 1
F3A F 0.2135(12) 0.8046(5) 0.4701(7) 0.126(2) Uiso 0.636(7) 1 d PD B 1
F4A F 0.2801(12) 0.8152(5) 0.3465(7) 0.126(2) Uiso 0.636(7) 1 d PD B 1
F5A F 0.3424(12) 0.7314(5) 0.3472(8) 0.126(2) Uiso 0.636(7) 1 d PD B 1
F6A F 0.4031(10) 0.7832(6) 0.4469(8) 0.126(2) Uiso 0.636(7) 1 d PD B 1
F1A' F 0.1757(17) 0.7155(7) 0.4077(12) 0.126(2) Uiso 0.364(7) 1 d PD B 2
F2A' F 0.3667(17) 0.7244(8) 0.4463(12) 0.126(2) Uiso 0.364(7) 1 d PD B 2
F3A' F 0.2268(18) 0.7724(9) 0.5055(9) 0.126(2) Uiso 0.364(7) 1 d PD B 2
F4A' F 0.1612(15) 0.8018(8) 0.3828(12) 0.126(2) Uiso 0.364(7) 1 d PD B 2
F5A' F 0.2983(19) 0.7495(10) 0.3220(9) 0.126(2) Uiso 0.364(7) 1 d PD B 2
F6A' F 0.3542(17) 0.8149(7) 0.4308(14) 0.126(2) Uiso 0.364(7) 1 d PD B 2

loop_
_atom_site_aniso_label
_atom_site_aniso_U_11
_atom_site_aniso_U_22
_atom_site_aniso_U_33
_atom_site_aniso_U_23
_atom_site_aniso_U_13
_atom_site_aniso_U_12
Ni1 0.0341(7) 0.0310(6) 0.0398(7) -0.0026(5) 0.0029(5) -0.0023(6)
Ni1A 0.0399(7) 0.0321(7) 0.0404(7) -0.0003(5) 0.0049(5) 0.0010(6)
S1 0.0488(17) 0.0606(18) 0.0478(15) -0.0025(13) 0.0110(13) -0.0031(14)
S1A 0.0518(17) 0.0404(15) 0.0567(16) -0.0062(12) 0.0038(13) -0.0062(13)
N1 0.042(5) 0.038(5) 0.045(5) -0.001(4) 0.002(4) 0.002(4)
C1 0.035(6) 0.031(5) 0.063(6) 0.008(5) 0.009(5) 0.007(5)
N2 0.048(6) 0.058(6) 0.097(8) 0.013(6) 0.018(6) -0.006(5)
C2 0.050(8) 0.050(8) 0.114(12) -0.002(8) -0.015(8) -0.009(6)
C3 0.061(9) 0.071(9) 0.089(10) -0.022(8) -0.029(8) 0.002(7)
C4 0.060(8) 0.060(8) 0.062(7) -0.006(6) -0.012(6) -0.003(7)
N3 0.037(5) 0.038(5) 0.048(5) -0.005(4) 0.002(4) -0.002(4)
N4 0.044(5) 0.039(4) 0.033(4) -0.002(3) 0.000(4) 0.007(4)
N5 0.052(6) 0.032(5) 0.068(6) -0.006(4) -0.003(5) 0.003(4)
C5 0.045(6) 0.037(6) 0.046(6) 0.006(4) -0.004(5) -0.003(5)
C6 0.045(6) 0.045(6) 0.051(6) 0.002(5) 0.005(5) 0.010(5)
C7 0.045(6) 0.050(6) 0.044(6) -0.010(5) -0.007(5) 0.015(5)
C8 0.051(7) 0.065(7) 0.047(6) 0.009(5) 0.017(5) 0.000(6)
C9 0.062(8) 0.064(8) 0.060(7) 0.018(6) 0.003(6) -0.006(7)
C10 0.050(7) 0.036(6) 0.099(9) 0.019(6) -0.006(7) -0.009(6)
C11 0.070(9) 0.042(6) 0.083(8) -0.022(6) 0.001(7) 0.006(6)
C12 0.070(9) 0.054(8) 0.078(8) -0.037(6) -0.007(7) -0.001(7)
C13 0.049(7) 0.072(8) 0.057(7) -0.034(6) 0.000(6) 0.001(6)
C14 0.053(7) 0.060(8) 0.074(8) -0.007(6) -0.013(6) 0.001(6)
C15 0.082(9) 0.030(6) 0.062(7) -0.005(5) -0.004(6) 0.001(6)
C16 0.053(8) 0.093(10) 0.073(8) -0.031(7) -0.002(6) 0.032(7)
C17 0.055(7) 0.038(6) 0.092(9) 0.005(6) -0.009(7) 0.005(6)
N1A 0.046(5) 0.041(5) 0.062(5) 0.006(4) 0.008(4) 0.002(4)
C1A 0.050(7) 0.047(6) 0.040(5) 0.009(5) 0.002(5) 0.004(5)
N2A 0.037(5) 0.062(6) 0.063(6) 0.006(5) 0.008(5) -0.003(5)
C2A 0.051(8) 0.097(11) 0.079(9) 0.004(8) 0.022(7) 0.017(8)
C3A 0.063(9) 0.068(9) 0.097(10) -0.028(8) 0.011(8) 0.016(8)
C4A 0.065(9) 0.040(7) 0.102(10) -0.013(7) 0.001(8) 0.012(6)
N3A 0.046(5) 0.039(5) 0.034(4) -0.004(3) 0.002(4) -0.003(4)
N4A 0.041(5) 0.029(4) 0.060(5) -0.006(4) 0.006(4) 0.005(4)
N5A 0.055(6) 0.056(6) 0.049(5) 0.009(4) 0.003(4) 0.007(5)
C5A 0.047(7) 0.040(6) 0.042(6) 0.004(4) 0.004(5) 0.003(5)
C6A 0.041(6) 0.051(6) 0.045(6) 0.004(5) -0.002(5) -0.007(5)
C7A 0.042(6) 0.042(6) 0.053(6) -0.016(5) -0.003(5) -0.001(5)
C8A 0.055(7) 0.040(6) 0.076(8) 0.015(5) 0.010(6) -0.011(6)
C9A 0.079(9) 0.049(7) 0.086(9) 0.035(7) 0.012(7) -0.006(7)
C10A 0.083(10) 0.080(9) 0.050(7) 0.023(6) 0.003(7) -0.011(8)
C11A 0.065(8) 0.080(9) 0.045(6) -0.007(6) 0.003(6) 0.000(7)
C12A 0.062(8) 0.084(9) 0.054(7) -0.026(6) 0.003(6) 0.007(7)
C13A 0.056(7) 0.052(7) 0.063(7) -0.014(6) 0.009(6) 0.003(6)
C14A 0.033(6) 0.083(9) 0.072(8) -0.022(7) 0.004(6) 0.004(6)
C15A 0.084(10) 0.058(8) 0.078(8) -0.017(6) -0.007(7) -0.006(7)
C16A 0.060(7) 0.049(6) 0.048(6) -0.012(5) 0.002(5) -0.002(6)
C17A 0.058(8) 0.092(10) 0.065(8) 0.025(7) 0.001(6) 0.018(7)
P1 0.063(2) 0.063(2) 0.0640(19) -0.0008(16) -0.0071(16) -0.0017(18)
F1 0.123(7) 0.086(6) 0.131(7) -0.030(5) 0.014(6) -0.046(6)
F6 0.125(7) 0.097(6) 0.118(7) -0.047(5) -0.025(6) -0.005(6)
P1A 0.063(2) 0.059(2) 0.112(3) 0.008(2) 0.009(2) -0.0053(19)

loop_
_atom_type_symbol
_atom_type_description
_atom_type_scat_dispersion_real
_atom_type_scat_dispersion_imag
_atom_type_scat_source
C C 0.0033 0.0016 'International Tables Vol C Tables 4.2.6.8 and 6.1.1.4'
H H 0.0000 0.0000 'International Tables Vol C Tables 4.2.6.8 and 6.1.1.4'
N N 0.0061 0.0033 'International Tables Vol C Tables 4.2.6.8 and 6.1.1.4'
F F 0.0171 0.0103 'International Tables Vol C Tables 4.2.6.8 and 6.1.1.4'
P P 0.1023 0.0942 'International Tables Vol C Tables 4.2.6.8 and 6.1.1.4'
S S 0.1246 0.1234 'International Tables Vol C Tables 4.2.6.8 and 6.1.1.4'
Ni Ni 0.3393 1.1124 'International Tables Vol C Tables 4.2.6.8 and 6.1.1.4'

loop_
_geom_angle_atom_site_label_1
_geom_angle_atom_site_label_2
_geom_angle_atom_site_label_3
_geom_angle
_geom_angle_site_symmetry_1
_geom_angle_site_symmetry_3
_geom_angle_publ_flag
N3 Ni1 N4 90.3(3) . . ?
N3 Ni1 N5 93.5(3) . . ?
N4 Ni1 N5 100.6(3) . . ?
N3 Ni1 N1 161.3(3) . . ?
N4 Ni1 N1 94.9(3) . . ?
N5 Ni1 N1 103.2(3) . . ?
N3 Ni1 S1 99.6(2) . . ?
N4 Ni1 S1 154.5(2) . . ?
N5 Ni1 S1 102.2(3) . . ?
N1 Ni1 S1 68.8(2) . . ?
N3A Ni1A N4A 91.0(3) . . ?
N3A Ni1A N5A 93.4(3) . . ?
N4A Ni1A N5A 101.5(3) . . ?
N3A Ni1A N1A 161.0(3) . . ?
N4A Ni1A N1A 93.6(3) . . ?
N5A Ni1A N1A 103.7(3) . . ?
N3A Ni1A S1A 99.6(2) . . ?
N4A Ni1A S1A 152.7(2) . . ?
N5A Ni1A S1A 102.9(3) . . ?
N1A Ni1A S1A 68.8(2) . . ?
C1 S1 Ni1 79.4(3) . . ?
C1A S1A Ni1A 79.5(4) . . ?
C4 N1 C1 116.7(9) . . ?
C4 N1 Ni1 143.1(8) . . ?
C1 N1 Ni1 100.0(6) . . ?
N2 C1 N1 124.9(10) . . ?
N2 C1 S1 123.1(8) . . ?
N1 C1 S1 111.9(7) . . ?
C2 N2 C1 114.3(11) . . ?
C3 C2 N2 124.0(12) . . ?
C2 C3 C4 118.4(12) . . ?
N1 C4 C3 121.6(12) . . ?
C5 N3 C13 121.3(9) . . ?
C5 N3 Ni1 127.7(7) . . ?
C13 N3 Ni1 110.9(6) . . ?
C8 N4 C7 114.8(8) . . ?
C8 N4 Ni1 117.1(6) . . ?
C7 N4 Ni1 106.7(5) . . ?
C10 N5 C17 108.4(9) . . ?
C10 N5 C11 110.7(9) . . ?
C17 N5 C11 106.3(9) . . ?
C10 N5 Ni1 114.3(7) . . ?
C17 N5 Ni1 107.9(6) . . ?
C11 N5 Ni1 108.9(7) . . ?
N3 C5 C6 122.2(9) . . ?
N3 C5 C14 125.5(10) . . ?
C6 C5 C14 112.3(9) . . ?
C7 C6 C5 122.9(9) . . ?
C6 C7 C15 112.1(9) . . ?
C6 C7 C16 108.5(9) . . ?
C15 C7 C16 110.2(10) . . ?
C6 C7 N4 110.6(8) . . ?
C15 C7 N4 105.9(8) . . ?
C16 C7 N4 109.5(8) . . ?
N4 C8 C9 111.5(9) . . ?
C10 C9 C8 113.2(9) . . ?
N5 C10 C9 115.6(9) . . ?
C12 C11 N5 115.9(9) . . ?
C11 C12 C13 116.3(10) . . ?
N3 C13 C12 109.2(9) . . ?
C4A N1A C1A 116.9(10) . . ?
C4A N1A Ni1A 144.1(8) . . ?
C1A N1A Ni1A 98.7(7) . . ?
N2A C1A N1A 124.2(10) . . ?
N2A C1A S1A 122.9(8) . . ?
N1A C1A S1A 112.8(8) . . ?
C2A N2A C1A 115.6(10) . . ?
N2A C2A C3A 124.8(12) . . ?
C4A C3A C2A 116.3(12) . . ?
N1A C4A C3A 122.2(12) . . ?
C5A N3A C13A 120.5(9) . . ?
C5A N3A Ni1A 127.2(7) . . ?
C13A N3A Ni1A 112.3(7) . . ?
C8A N4A C7A 115.4(8) . . ?
C8A N4A Ni1A 117.3(7) . . ?
C7A N4A Ni1A 106.5(6) . . ?
C17A N5A C10A 110.7(9) . . ?
C17A N5A C11A 107.2(9) . . ?
C10A N5A C11A 108.9(9) . . ?
C17A N5A Ni1A 109.2(7) . . ?
C10A N5A Ni1A 111.2(7) . . ?
C11A N5A Ni1A 109.5(7) . . ?
N3A C5A C6A 122.0(9) . . ?
N3A C5A C14A 124.4(9) . . ?
C6A C5A C14A 113.6(9) . . ?
C5A C6A C7A 123.5(9) . . ?
N4A C7A C6A 110.4(8) . . ?
N4A C7A C15A 110.4(9) . . ?
C6A C7A C15A 109.4(9) . . ?
N4A C7A C16A 106.6(8) . . ?
C6A C7A C16A 110.1(9) . . ?
C15A C7A C16A 109.8(9) . . ?
N4A C8A C9A 113.2(9) . . ?
C10A C9A C8A 113.8(10) . . ?
N5A C10A C9A 116.0(10) . . ?
C12A C11A N5A 117.1(9) . . ?
C11A C12A C13A 115.7(10) . . ?
N3A C13A C12A 109.9(9) . . ?
F3 P1 F3' 35.7(7) . . ?
F3 P1 F2' 125.9(8) . . ?
F3' P1 F2' 90.2(7) . . ?
F3 P1 F4 92.8(6) . . ?
F3' P1 F4 128.5(8) . . ?
F2' P1 F4 141.3(8) . . ?
F3 P1 F5' 144.0(8) . . ?
F3' P1 F5' 175.2(8) . . ?
F2' P1 F5' 89.9(7) . . ?
F4 P1 F5' 51.5(7) . . ?
F3 P1 F6 89.7(5) . . ?
F3' P1 F6 91.9(6) . . ?
F2' P1 F6 91.8(6) . . ?
F4 P1 F6 88.0(5) . . ?
F5' P1 F6 92.9(6) . . ?
F3 P1 F1 91.5(5) . . ?
F3' P1 F1 89.2(6) . . ?
F2' P1 F1 87.5(6) . . ?
F4 P1 F1 91.8(5) . . ?
F5' P1 F1 86.0(6) . . ?
F6 P1 F1 178.8(5) . . ?
F3 P1 F2 91.3(6) . . ?
F3' P1 F2 55.7(7) . . ?
F2' P1 F2 34.8(7) . . ?
F4 P1 F2 174.4(7) . . ?
F5' P1 F2 124.6(8) . . ?
F6 P1 F2 88.2(5) . . ?
F1 P1 F2 91.9(5) . . ?
F3 P1 F4' 53.8(7) . . ?
F3' P1 F4' 89.3(7) . . ?
F2' P1 F4' 175.2(8) . . ?
F4 P1 F4' 39.4(7) . . ?
F5' P1 F4' 90.2(7) . . ?
F6 P1 F4' 93.0(6) . . ?
F1 P1 F4' 87.6(6) . . ?
F2 P1 F4' 145.0(8) . . ?
F3 P1 F5 176.5(7) . . ?
F3' P1 F5 142.4(8) . . ?
F2' P1 F5 52.3(7) . . ?
F4 P1 F5 89.1(6) . . ?
F5' P1 F5 38.3(6) . . ?
F6 P1 F5 87.4(5) . . ?
F1 P1 F5 91.4(5) . . ?
F2 P1 F5 86.7(6) . . ?
F4' P1 F5 128.3(8) . . ?
F3A P1A F6A' 70.2(10) . . ?
F3A P1A F2A 95.1(6) . . ?
F6A' P1A F2A 120.4(9) . . ?
F3A P1A F4A' 59.7(8) . . ?
F6A' P1A F4A' 95.5(9) . . ?
F2A P1A F4A' 127.0(9) . . ?
F3A P1A F1A 93.0(6) . . ?
F6A' P1A F1A 145.4(9) . . ?
F2A P1A F1A 90.3(6) . . ?
F4A' P1A F1A 50.5(8) . . ?
F3A P1A F5A' 151.2(9) . . ?
F6A' P1A F5A' 105.6(13) . . ?
F2A P1A F5A' 110.4(10) . . ?
F4A' P1A F5A' 93.3(8) . . ?
F1A P1A F5A' 74.4(10) . . ?
F3A P1A F2A' 118.0(9) . . ?
F6A' P1A F2A' 92.8(8) . . ?
F2A P1A F2A' 42.8(8) . . ?
F4A' P1A F2A' 169.7(10) . . ?
F1A P1A F2A' 121.7(9) . . ?
F5A' P1A F2A' 90.3(8) . . ?
F3A P1A F6A 91.3(7) . . ?
F6A' P1A F6A 36.4(8) . . ?
F2A P1A F6A 90.1(6) . . ?
F4A' P1A F6A 131.9(9) . . ?
F1A P1A F6A 175.6(8) . . ?
F5A' P1A F6A 101.4(10) . . ?
F2A' P1A F6A 56.4(8) . . ?
F3A P1A F4A 90.9(6) . . ?
F6A' P1A F4A 60.7(9) . . ?
F2A P1A F4A 173.8(7) . . ?
F4A' P1A F4A 57.6(8) . . ?
F1A P1A F4A 90.6(6) . . ?
F5A' P1A F4A 64.0(9) . . ?
F2A' P1A F4A 132.4(9) . . ?
F6A P1A F4A 88.5(6) . . ?
F3A P1A F5A 174.6(8) . . ?
F6A' P1A F5A 104.5(10) . . ?
F2A P1A F5A 88.4(6) . . ?
F4A' P1A F5A 121.0(9) . . ?
F1A P1A F5A 91.0(7) . . ?
F5A' P1A F5A 28.0(8) . . ?
F2A' P1A F5A 62.4(8) . . ?
F6A P1A F5A 84.6(8) . . ?
F4A P1A F5A 85.5(6) . . ?
F3A P1A F1A' 101.1(9) . . ?
F6A' P1A F1A' 169.2(11) . . ?
F2A P1A F1A' 52.5(8) . . ?
F4A' P1A F1A' 85.1(8) . . ?
F1A P1A F1A' 38.3(7) . . ?
F5A' P1A F1A' 85.1(9) . . ?
F2A' P1A F1A' 85.6(8) . . ?
F6A P1A F1A' 141.1(9) . . ?
F4A P1A F1A' 127.4(9) . . ?
F5A P1A F1A' 84.2(9) . . ?
F3A P1A F3A' 35.9(8) . . ?
F6A' P1A F3A' 86.8(9) . . ?
F2A P1A F3A' 59.5(8) . . ?
F4A' P1A F3A' 87.9(8) . . ?
F1A P1A F3A' 96.9(9) . . ?
F5A' P1A F3A' 167.3(11) . . ?
F2A' P1A F3A' 86.4(8) . . ?
F6A P1A F3A' 87.0(9) . . ?
F4A P1A F3A' 126.4(8) . . ?
F5A P1A F3A' 146.8(9) . . ?
F1A' P1A F3A' 82.4(8) . . ?

loop_
_geom_bond_atom_site_label_1
_geom_bond_atom_site_label_2
_geom_bond_distance
_geom_bond_site_symmetry_2
_geom_bond_publ_flag
Ni1 N3 2.024(8) . ?
Ni1 N4 2.048(8) . ?
Ni1 N5 2.066(8) . ?
Ni1 N1 2.107(8) . ?
Ni1 S1 2.413(3) . ?
Ni1A N3A 2.026(8) . ?
Ni1A N4A 2.056(8) . ?
Ni1A N5A 2.058(8) . ?
Ni1A N1A 2.125(9) . ?
Ni1A S1A 2.403(3) . ?
S1 C1 1.729(11) . ?
S1A C1A 1.719(11) . ?
N1 C4 1.336(13) . ?
N1 C1 1.357(12) . ?
C1 N2 1.349(13) . ?
N2 C2 1.345(16) . ?
C2 C3 1.338(18) . ?
C3 C4 1.345(17) . ?
N3 C5 1.263(12) . ?
N3 C13 1.488(12) . ?
N4 C8 1.473(12) . ?
N4 C7 1.532(12) . ?
N5 C10 1.470(14) . ?
N5 C17 1.486(13) . ?
N5 C11 1.515(14) . ?
C5 C6 1.511(13) . ?
C5 C14 1.514(14) . ?
C6 C7 1.485(14) . ?
C7 C15 1.506(15) . ?
C7 C16 1.514(14) . ?
C8 C9 1.515(15) . ?
C9 C10 1.506(16) . ?
C11 C12 1.492(16) . ?
C12 C13 1.505(16) . ?
N1A C4A 1.330(13) . ?
N1A C1A 1.356(13) . ?
C1A N2A 1.352(13) . ?
N2A C2A 1.305(16) . ?
C2A C3A 1.365(19) . ?
C3A C4A 1.363(17) . ?
N3A C5A 1.291(12) . ?
N3A C13A 1.463(12) . ?
N4A C8A 1.472(12) . ?
N4A C7A 1.513(13) . ?
N5A C17A 1.475(13) . ?
N5A C10A 1.486(14) . ?
N5A C11A 1.516(14) . ?
C5A C6A 1.483(13) . ?
C5A C14A 1.501(14) . ?
C6A C7A 1.516(14) . ?
C7A C15A 1.522(14) . ?
C7A C16A 1.527(14) . ?
C8A C9A 1.501(16) . ?
C9A C10A 1.492(17) . ?
C11A C12A 1.511(15) . ?
C12A C13A 1.537(16) . ?
P1 F3 1.550(10) . ?
P1 F3' 1.571(11) . ?
P1 F2' 1.572(11) . ?
P1 F4 1.575(10) . ?
P1 F5' 1.581(11) . ?
P1 F6 1.582(7) . ?
P1 F1 1.586(7) . ?
P1 F2 1.586(10) . ?
P1 F4' 1.590(11) . ?
P1 F5 1.606(10) . ?
P1A F3A 1.524(10) . ?
P1A F6A' 1.530(14) . ?
P1A F2A 1.552(10) . ?
P1A F4A' 1.559(13) . ?
P1A F1A 1.561(10) . ?
P1A F5A' 1.582(14) . ?
P1A F2A' 1.589(13) . ?
P1A F6A 1.611(11) . ?
P1A F4A 1.611(10) . ?
P1A F5A 1.618(11) . ?
P1A F1A' 1.665(13) . ?
P1A F3A' 1.676(13) . ?
